data_1558456
loop_
_publ_author_name
'Sch\"odel, Frauke'
'Lerner, Hans-Wolfram'
'Bolte, Michael'

_publ_section_title
;
 [1,3-Bis(2,6-diisopropylphenyl)-1,3-dihydro-2<i>H</i>-imidazol-2-ylidene]triiodoborane
 benzene hemisolvate
;
_journal_coeditor_code HB4351
_journal_issue 6
_journal_name_full IUCrData
_journal_page_first x200863
_journal_paper_doi 10.1107/S2414314620008639
_journal_volume 5
_journal_year 2020
_chemical_formula_iupac 'C27 H36 B I3 N2, 0.5C6 H6'
_chemical_formula_moiety 'C27 H36 B I3 N2, 0.5(C6 H6)'
_chemical_formula_sum 'C30 H39 B I3 N2'
_chemical_formula_weight 819.14
_chemical_name_systematic
'[1,3-Bis(2,6-diisopropylphenyl)-1,3-dihydro-2<i>H</i>-imidazol-2-ylidene]triiodoborane benzene hemisolvate'
_space_group_crystal_system monoclinic
_space_group_IT_number 14
_space_group_name_Hall '-P 2ybc'
_space_group_name_H-M_alt 'P 1 21/c 1'
_atom_sites_solution_hydrogens geom
_atom_sites_solution_primary direct
_audit_creation_method SHELXL-2016/6
_cell_angle_alpha 90
_cell_angle_beta 90.041(8)
_cell_angle_gamma 90
_cell_formula_units_Z 4
_cell_length_a 16.0100(14)
_cell_length_b 12.5361(11)
_cell_length_c 16.3086(18)
_cell_measurement_reflns_used 13397
_cell_measurement_temperature 173(2)
_cell_measurement_theta_max 25.92
_cell_measurement_theta_min 3.48
_cell_volume 3273.2(5)
_computing_cell_refinement
;
X-Area (Stoe & Cie, 2001)
;
_computing_data_collection
;
X-Area (Stoe & Cie, 2001)
;
_computing_data_reduction
;
X-Area (Stoe & Cie, 2001)
;
_computing_molecular_graphics
;
XP in SHELXTL-Plus (Sheldrick, 2008)
;
_computing_publication_material
;
publcif (Westrip, 2010)
;
_computing_structure_refinement
;
<i>SHELXL2016/6</i> (Sheldrick, 2015)
;
_computing_structure_solution
;
SHELXS (Sheldrick, 2008)
;
_diffrn_ambient_temperature 173(2)
_diffrn_measured_fraction_theta_full 0.973
_diffrn_measured_fraction_theta_max 0.966
_diffrn_measurement_device_type 'STOE IPDS II two-circle-diffractometer'
_diffrn_measurement_method \w
_diffrn_radiation_type MoK\a
_diffrn_radiation_wavelength 0.71073
_diffrn_reflns_av_R_equivalents 0.0511
_diffrn_reflns_av_unetI/netI 0.0808
_diffrn_reflns_limit_h_max 19
_diffrn_reflns_limit_h_min -19
_diffrn_reflns_limit_k_max 12
_diffrn_reflns_limit_k_min -15
_diffrn_reflns_limit_l_max 19
_diffrn_reflns_limit_l_min -16
_diffrn_reflns_number 11917
_diffrn_reflns_theta_full 25.000
_diffrn_reflns_theta_max 25.644
_diffrn_reflns_theta_min 3.482
_diffrn_source 'Genix 3D I\mS microfocus X-ray source'
_exptl_absorpt_coefficient_mu 2.885
_exptl_absorpt_correction_T_max 1.000
_exptl_absorpt_correction_T_min 0.719
_exptl_absorpt_correction_type multi-scan
_exptl_absorpt_process_details
;
(X-Area; Stoe & Cie, 2001)
;
_exptl_crystal_colour colourless
_exptl_crystal_density_diffrn 1.662
_exptl_crystal_description block
_exptl_crystal_F_000 1588
_exptl_crystal_size_max 0.210
_exptl_crystal_size_mid 0.180
_exptl_crystal_size_min 0.180
_refine_diff_density_max 6.056
_refine_diff_density_min -1.702
_refine_ls_extinction_method none
_refine_ls_goodness_of_fit_ref 1.134
_refine_ls_hydrogen_treatment constr
_refine_ls_matrix_type full
_refine_ls_number_parameters 325
_refine_ls_number_reflns 5990
_refine_ls_number_restraints 0
_refine_ls_restrained_S_all 1.134
_refine_ls_R_factor_all 0.1191
_refine_ls_R_factor_gt 0.0944
_refine_ls_shift/su_max 0.000
_refine_ls_shift/su_mean 0.000
_refine_ls_structure_factor_coef Fsqd
_refine_ls_weighting_details 'w=1/[\s^2^(Fo^2^)+(0.1189P)^2^+68.6175P] where P=(Fo^2^+2Fc^2^)/3'
_refine_ls_weighting_scheme calc
_refine_ls_wR_factor_gt 0.2575
_refine_ls_wR_factor_ref 0.2669
_reflns_number_gt 4253
_reflns_number_total 5990
_reflns_threshold_expression 'I > 2\s(I)'
_cod_data_source_file hb4351sup1.cif
_cod_data_source_block I
_cod_original_sg_symbol_H-M 'P 21/c'
_cod_database_code 1558456
_shelx_space_group_comment
;
The symmetry employed for this shelxl refinement is uniquely defined
by the following loop, which should always be used as a source of
symmetry information in preference to the above space-group names.
They are only intended as comments.
;
_shelx_estimated_absorpt_t_min 0.583
_shelx_estimated_absorpt_t_max 0.625

loop_
_space_group_symop_operation_xyz
'x, y, z'
'-x, y+1/2, -z+1/2'
'-x, -y, -z'
'x, -y-1/2, z-1/2'

loop_
_atom_site_type_symbol
_atom_site_label
_atom_site_fract_x
_atom_site_fract_y
_atom_site_fract_z
_atom_site_U_iso_or_equiv
_atom_site_adp_type
_atom_site_calc_flag
_atom_site_occupancy
_atom_site_disorder_assembly
_atom_site_disorder_group
B B1 0.2324(12) 0.7430(14) 0.2487(11) 0.033(4) Uani d 1 . .
I I1 0.12197(7) 0.67550(9) 0.18663(6) 0.0363(3) Uani d 1 . .
I I2 0.25388(8) 0.90540(9) 0.19351(6) 0.0406(3) Uani d 1 . .
I I3 0.34318(8) 0.63957(11) 0.21405(7) 0.0454(4) Uani d 1 . .
N N1 0.1868(8) 0.6784(9) 0.3986(7) 0.028(3) Uani d 1 . .
N N2 0.2796(9) 0.8040(10) 0.3982(7) 0.035(3) Uani d 1 . .
C C1 0.2319(9) 0.7468(11) 0.3483(8) 0.025(3) Uani d 1 . .
C C2 0.2103(10) 0.6921(11) 0.4788(8) 0.027(3) Uani d 1 . .
H H2 0.189436 0.654241 0.524932 0.032 Uiso calc 1 . .
C C3 0.2693(10) 0.7701(13) 0.4796(8) 0.031(3) Uani d 1 . .
H H3 0.298079 0.796690 0.526316 0.038 Uiso calc 1 . .
C C11 0.1170(10) 0.6030(12) 0.3801(8) 0.029(3) Uani d 1 . .
C C12 0.1357(10) 0.4968(12) 0.3790(9) 0.034(4) Uani d 1 . .
C C13 0.0698(12) 0.4282(13) 0.3723(10) 0.042(4) Uani d 1 . .
H H13 0.080143 0.353572 0.371122 0.051 Uiso calc 1 . .
C C14 -0.0126(13) 0.4652(16) 0.3671(12) 0.051(5) Uani d 1 . .
H H14 -0.057738 0.416627 0.361099 0.061 Uiso calc 1 . .
C C15 -0.0266(13) 0.5719(16) 0.3709(11) 0.049(5) Uani d 1 . .
H H15 -0.082456 0.597269 0.368245 0.059 Uiso calc 1 . .
C C16 0.0370(10) 0.6443(15) 0.3785(9) 0.038(4) Uani d 1 . .
C C17 0.2240(12) 0.4532(14) 0.3828(12) 0.046(4) Uani d 1 . .
H H17 0.264021 0.514429 0.383612 0.055 Uiso calc 1 . .
C C18 0.0197(11) 0.7668(13) 0.3826(9) 0.036(4) Uani d 1 . .
H H18 0.069516 0.804400 0.359575 0.043 Uiso calc 1 . .
C C21 0.3265(10) 0.9006(13) 0.3832(9) 0.032(3) Uani d 1 . .
C C22 0.4127(12) 0.8955(16) 0.3719(10) 0.047(4) Uani d 1 . .
C C23 0.4507(14) 0.992(2) 0.3564(12) 0.066(7) Uani d 1 . .
H H23 0.508706 0.992851 0.343977 0.079 Uiso calc 1 . .
C C24 0.4077(18) 1.0863(19) 0.3581(14) 0.069(6) Uani d 1 . .
H H24 0.435766 1.151592 0.347351 0.082 Uiso calc 1 . .
C C25 0.3235(15) 1.0863(16) 0.3755(12) 0.055(5) Uani d 1 . .
H H25 0.294598 1.152424 0.376634 0.066 Uiso calc 1 . .
C C26 0.2808(13) 0.9963(14) 0.3908(9) 0.042(4) Uani d 1 . .
C C27 0.4606(13) 0.7956(17) 0.3801(11) 0.052(5) Uani d 1 . .
H H27 0.421405 0.733606 0.376851 0.062 Uiso calc 1 . .
C C28 0.1927(13) 0.9982(14) 0.4164(11) 0.046(4) Uani d 1 . .
H H28 0.169521 0.924186 0.413065 0.055 Uiso calc 1 . .
C C171 0.2336(16) 0.3898(18) 0.4635(13) 0.064(6) Uani d 1 . .
H H17A 0.220421 0.436203 0.510040 0.095 Uiso calc 1 . .
H H17B 0.195372 0.328798 0.463031 0.095 Uiso calc 1 . .
H H17C 0.291254 0.364193 0.468496 0.095 Uiso calc 1 . .
C C172 0.2441(15) 0.3830(14) 0.3101(13) 0.056(5) Uani d 1 . .
H H17D 0.301550 0.356578 0.315018 0.084 Uiso calc 1 . .
H H17E 0.205436 0.322448 0.308768 0.084 Uiso calc 1 . .
H H17F 0.238512 0.424393 0.259455 0.084 Uiso calc 1 . .
C C181 0.0110(14) 0.7997(16) 0.4721(12) 0.053(5) Uani d 1 . .
H H18A 0.060730 0.777301 0.502604 0.080 Uiso calc 1 . .
H H18B 0.005069 0.877349 0.475562 0.080 Uiso calc 1 . .
H H18C -0.038561 0.765534 0.495714 0.080 Uiso calc 1 . .
C C182 -0.0563(12) 0.7999(18) 0.3326(12) 0.054(5) Uani d 1 . .
H H18D -0.048754 0.777605 0.275433 0.082 Uiso calc 1 . .
H H18E -0.106342 0.765724 0.355077 0.082 Uiso calc 1 . .
H H18F -0.062712 0.877539 0.334926 0.082 Uiso calc 1 . .
C C271 0.5312(15) 0.782(2) 0.3144(17) 0.080(8) Uani d 1 . .
H H27A 0.506499 0.781796 0.259435 0.120 Uiso calc 1 . .
H H27B 0.571259 0.840351 0.319159 0.120 Uiso calc 1 . .
H H27C 0.560099 0.713624 0.323616 0.120 Uiso calc 1 . .
C C272 0.5046(16) 0.794(2) 0.4622(17) 0.081(8) Uani d 1 . .
H H27D 0.536418 0.727802 0.467732 0.122 Uiso calc 1 . .
H H27E 0.542640 0.855189 0.465828 0.122 Uiso calc 1 . .
H H27F 0.463099 0.798586 0.506255 0.122 Uiso calc 1 . .
C C281 0.1881(16) 1.0382(18) 0.5090(11) 0.062(6) Uani d 1 . .
H H28A 0.129747 1.039843 0.526916 0.093 Uiso calc 1 . .
H H28B 0.219884 0.989359 0.544107 0.093 Uiso calc 1 . .
H H28C 0.212028 1.109989 0.512931 0.093 Uiso calc 1 . .
C C282 0.1388(14) 1.0719(16) 0.3653(11) 0.053(5) Uani d 1 . .
H H28D 0.081148 1.069398 0.385329 0.079 Uiso calc 1 . .
H H28E 0.160093 1.144959 0.369588 0.079 Uiso calc 1 . .
H H28F 0.140292 1.049016 0.307829 0.079 Uiso calc 1 . .
C C31 0.4504(16) 0.514(3) 0.4308(16) 0.082(8) Uani d 1 . .
H H31 0.416372 0.526785 0.384172 0.098 Uiso calc 1 . .
C C32 0.4206(16) 0.535(2) 0.5071(19) 0.084(8) Uani d 1 . .
H H32 0.364101 0.557238 0.512498 0.101 Uiso calc 1 . .
C C33 0.4704(15) 0.526(2) 0.5791(16) 0.075(7) Uani d 1 . .
H H33 0.449907 0.547160 0.631386 0.090 Uiso calc 1 . .

loop_
_atom_site_aniso_label
_atom_site_aniso_U_11
_atom_site_aniso_U_22
_atom_site_aniso_U_33
_atom_site_aniso_U_12
_atom_site_aniso_U_13
_atom_site_aniso_U_23
B1 0.032(10) 0.033(9) 0.032(9) -0.008(7) 0.001(7) 0.009(7)
I1 0.0414(6) 0.0459(6) 0.0216(5) -0.0051(5) -0.0054(4) -0.0024(4)
I2 0.0556(8) 0.0415(6) 0.0247(5) -0.0091(5) -0.0036(4) 0.0046(4)
I3 0.0407(7) 0.0604(8) 0.0352(6) 0.0203(6) 0.0017(5) -0.0040(5)
N1 0.044(8) 0.023(6) 0.018(6) -0.007(5) 0.003(5) -0.010(5)
N2 0.054(9) 0.032(7) 0.020(6) 0.001(6) -0.002(6) 0.013(5)
C1 0.030(8) 0.024(7) 0.022(7) 0.005(6) 0.000(6) 0.000(5)
C2 0.037(9) 0.026(7) 0.017(6) 0.005(6) -0.011(6) -0.002(5)
C3 0.037(9) 0.041(9) 0.015(6) 0.003(7) -0.004(6) -0.006(6)
C11 0.037(9) 0.037(8) 0.014(6) -0.004(7) -0.005(6) 0.008(6)
C12 0.040(9) 0.027(8) 0.034(8) -0.003(7) -0.007(7) 0.011(6)
C13 0.057(12) 0.032(9) 0.038(9) -0.013(8) -0.010(8) -0.005(7)
C14 0.056(13) 0.050(11) 0.048(11) -0.019(9) -0.009(9) 0.000(9)
C15 0.051(12) 0.058(12) 0.038(9) -0.004(9) -0.003(8) -0.010(8)
C16 0.033(9) 0.058(11) 0.023(7) -0.006(8) 0.001(6) -0.003(7)
C17 0.047(11) 0.026(8) 0.065(12) 0.001(8) -0.007(9) 0.000(8)
C18 0.040(10) 0.040(9) 0.029(8) 0.000(7) -0.005(7) 0.005(7)
C21 0.037(9) 0.036(8) 0.021(7) -0.011(7) 0.000(6) 0.003(6)
C22 0.046(11) 0.064(12) 0.030(8) -0.008(9) -0.004(8) -0.007(8)
C23 0.053(13) 0.100(19) 0.046(11) -0.045(13) 0.004(9) 0.000(11)
C24 0.09(2) 0.047(12) 0.065(14) -0.018(13) -0.005(13) -0.001(10)
C25 0.077(16) 0.043(11) 0.046(11) -0.027(10) 0.000(10) -0.009(8)
C26 0.066(12) 0.038(9) 0.021(7) -0.005(9) -0.002(7) 0.000(7)
C27 0.050(11) 0.063(13) 0.042(10) -0.009(10) -0.015(8) -0.014(9)
C28 0.060(13) 0.027(8) 0.051(10) -0.010(8) 0.006(9) -0.008(8)
C171 0.076(16) 0.063(14) 0.051(12) 0.021(12) -0.017(11) 0.004(10)
C172 0.084(16) 0.030(10) 0.055(12) 0.004(9) 0.003(11) -0.001(8)
C181 0.062(13) 0.044(11) 0.054(11) 0.016(9) -0.002(10) -0.004(9)
C182 0.043(11) 0.075(14) 0.046(10) 0.011(10) -0.009(9) -0.006(10)
C271 0.047(14) 0.11(2) 0.086(18) 0.002(14) 0.019(12) -0.016(16)
C272 0.065(16) 0.087(19) 0.093(19) 0.011(14) -0.012(14) -0.030(15)
C281 0.095(18) 0.056(13) 0.035(10) 0.025(12) 0.012(10) -0.002(9)
C282 0.074(14) 0.051(11) 0.033(9) 0.007(10) 0.000(9) 0.006(8)
C31 0.059(15) 0.12(2) 0.063(15) 0.023(15) -0.017(12) -0.002(15)
C32 0.045(13) 0.10(2) 0.10(2) 0.016(13) -0.012(14) 0.015(17)
C33 0.046(13) 0.11(2) 0.068(15) -0.002(13) 0.001(11) -0.011(14)

loop_
_atom_type_symbol
_atom_type_description
_atom_type_scat_dispersion_real
_atom_type_scat_dispersion_imag
_atom_type_scat_source
C C 0.0033 0.0016 'International Tables Vol C Tables 4.2.6.8 and 6.1.1.4'
H H 0.0000 0.0000 'International Tables Vol C Tables 4.2.6.8 and 6.1.1.4'
B B 0.0013 0.0007 'International Tables Vol C Tables 4.2.6.8 and 6.1.1.4'
N N 0.0061 0.0033 'International Tables Vol C Tables 4.2.6.8 and 6.1.1.4'
I I -0.4742 1.8119 'International Tables Vol C Tables 4.2.6.8 and 6.1.1.4'

loop_
_geom_angle_atom_site_label_1
_geom_angle_atom_site_label_2
_geom_angle_atom_site_label_3
_geom_angle_site_symmetry_1
_geom_angle_site_symmetry_3
_geom_angle
_geom_angle_publ_flag
C1 B1 I1 . . 117.7(11) ?
C1 B1 I2 . . 112.0(11) ?
I1 B1 I2 . . 106.6(7) ?
C1 B1 I3 . . 105.6(10) ?
I1 B1 I3 . . 107.0(8) ?
I2 B1 I3 . . 107.3(7) ?
C2 N1 C1 . . 110.1(12) ?
C2 N1 C11 . . 118.4(12) ?
C1 N1 C11 . . 131.3(11) ?
C1 N2 C3 . . 110.5(13) ?
C1 N2 C21 . . 130.4(12) ?
C3 N2 C21 . . 118.3(12) ?
N2 C1 N1 . . 105.7(12) ?
N2 C1 B1 . . 128.7(14) ?
N1 C1 B1 . . 125.1(12) ?
C3 C2 N1 . . 106.8(13) ?
C3 C2 H2 . . 126.6 ?
N1 C2 H2 . . 126.6 ?
C2 C3 N2 . . 106.8(12) ?
C2 C3 H3 . . 126.6 ?
N2 C3 H3 . . 126.6 ?
C12 C11 C16 . . 124.7(15) ?
C12 C11 N1 . . 117.1(14) ?
C16 C11 N1 . . 117.4(14) ?
C11 C12 C13 . . 116.5(16) ?
C11 C12 C17 . . 123.8(15) ?
C13 C12 C17 . . 119.7(15) ?
C12 C13 C14 . . 121.6(16) ?
C12 C13 H13 . . 119.2 ?
C14 C13 H13 . . 119.2 ?
C15 C14 C13 . . 118.6(18) ?
C15 C14 H14 . . 120.7 ?
C13 C14 H14 . . 120.7 ?
C16 C15 C14 . . 122(2) ?
C16 C15 H15 . . 118.9 ?
C14 C15 H15 . . 118.9 ?
C15 C16 C11 . . 116.3(17) ?
C15 C16 C18 . . 121.6(16) ?
C11 C16 C18 . . 122.1(15) ?
C172 C17 C12 . . 112.2(16) ?
C172 C17 C171 . . 110.3(15) ?
C12 C17 C171 . . 108.2(17) ?
C172 C17 H17 . . 108.7 ?
C12 C17 H17 . . 108.7 ?
C171 C17 H17 . . 108.7 ?
C182 C18 C181 . . 111.5(16) ?
C182 C18 C16 . . 112.7(15) ?
C181 C18 C16 . . 108.9(13) ?
C182 C18 H18 . . 107.9 ?
C181 C18 H18 . . 107.9 ?
C16 C18 H18 . . 107.9 ?
C22 C21 C26 . . 124.4(16) ?
C22 C21 N2 . . 119.9(16) ?
C26 C21 N2 . . 115.3(15) ?
C21 C22 C23 . . 115(2) ?
C21 C22 C27 . . 122.8(18) ?
C23 C22 C27 . . 122(2) ?
C24 C23 C22 . . 122(2) ?
C24 C23 H23 . . 118.9 ?
C22 C23 H23 . . 118.9 ?
C23 C24 C25 . . 120(2) ?
C23 C24 H24 . . 120.1 ?
C25 C24 H24 . . 120.1 ?
C26 C25 C24 . . 123(2) ?
C26 C25 H25 . . 118.7 ?
C24 C25 H25 . . 118.7 ?
C25 C26 C21 . . 115.7(19) ?
C25 C26 C28 . . 121.9(18) ?
C21 C26 C28 . . 122.4(15) ?
C272 C27 C22 . . 109.4(17) ?
C272 C27 C271 . . 105.5(19) ?
C22 C27 C271 . . 114(2) ?
C272 C27 H27 . . 109.2 ?
C22 C27 H27 . . 109.2 ?
C271 C27 H27 . . 109.2 ?
C26 C28 C282 . . 113.6(16) ?
C26 C28 C281 . . 108.5(16) ?
C282 C28 C281 . . 107.7(16) ?
C26 C28 H28 . . 109.0 ?
C282 C28 H28 . . 109.0 ?
C281 C28 H28 . . 109.0 ?
C17 C171 H17A . . 109.5 ?
C17 C171 H17B . . 109.5 ?
H17A C171 H17B . . 109.5 ?
C17 C171 H17C . . 109.5 ?
H17A C171 H17C . . 109.5 ?
H17B C171 H17C . . 109.5 ?
C17 C172 H17D . . 109.5 ?
C17 C172 H17E . . 109.5 ?
H17D C172 H17E . . 109.5 ?
C17 C172 H17F . . 109.5 ?
H17D C172 H17F . . 109.5 ?
H17E C172 H17F . . 109.5 ?
C18 C181 H18A . . 109.5 ?
C18 C181 H18B . . 109.5 ?
H18A C181 H18B . . 109.5 ?
C18 C181 H18C . . 109.5 ?
H18A C181 H18C . . 109.5 ?
H18B C181 H18C . . 109.5 ?
C18 C182 H18D . . 109.5 ?
C18 C182 H18E . . 109.5 ?
H18D C182 H18E . . 109.5 ?
C18 C182 H18F . . 109.5 ?
H18D C182 H18F . . 109.5 ?
H18E C182 H18F . . 109.5 ?
C27 C271 H27A . . 109.5 ?
C27 C271 H27B . . 109.5 ?
H27A C271 H27B . . 109.5 ?
C27 C271 H27C . . 109.5 ?
H27A C271 H27C . . 109.5 ?
H27B C271 H27C . . 109.5 ?
C27 C272 H27D . . 109.5 ?
C27 C272 H27E . . 109.5 ?
H27D C272 H27E . . 109.5 ?
C27 C272 H27F . . 109.5 ?
H27D C272 H27F . . 109.5 ?
H27E C272 H27F . . 109.5 ?
C28 C281 H28A . . 109.5 ?
C28 C281 H28B . . 109.5 ?
H28A C281 H28B . . 109.5 ?
C28 C281 H28C . . 109.5 ?
H28A C281 H28C . . 109.5 ?
H28B C281 H28C . . 109.5 ?
C28 C282 H28D . . 109.5 ?
C28 C282 H28E . . 109.5 ?
H28D C282 H28E . . 109.5 ?
C28 C282 H28F . . 109.5 ?
H28D C282 H28F . . 109.5 ?
H28E C282 H28F . . 109.5 ?
C32 C31 C33 . 3_666 120(2) ?
C32 C31 H31 . . 119.8 ?
C33 C31 H31 3_666 . 119.8 ?
C31 C32 C33 . . 123(2) ?
C31 C32 H32 . . 118.6 ?
C33 C32 H32 . . 118.6 ?
C31 C33 C32 3_666 . 117(2) ?
C31 C33 H33 3_666 . 121.7 ?
C32 C33 H33 . . 121.7 ?

loop_
_geom_bond_atom_site_label_1
_geom_bond_atom_site_label_2
_geom_bond_site_symmetry_2
_geom_bond_distance
_geom_bond_publ_flag
B1 C1 . 1.63(2) ?
B1 I1 . 2.205(18) ?
B1 I2 . 2.252(17) ?
B1 I3 . 2.27(2) ?
N1 C2 . 1.373(17) ?
N1 C1 . 1.389(19) ?
N1 C11 . 1.494(19) ?
N2 C1 . 1.326(19) ?
N2 C3 . 1.404(18) ?
N2 C21 . 1.45(2) ?
C2 C3 . 1.36(2) ?
C2 H2 . 0.9500 ?
C3 H3 . 0.9500 ?
C11 C12 . 1.37(2) ?
C11 C16 . 1.38(2) ?
C12 C13 . 1.37(2) ?
C12 C17 . 1.52(2) ?
C13 C14 . 1.40(3) ?
C13 H13 . 0.9500 ?
C14 C15 . 1.36(3) ?
C14 H14 . 0.9500 ?
C15 C16 . 1.37(3) ?
C15 H15 . 0.9500 ?
C16 C18 . 1.56(2) ?
C17 C172 . 1.51(3) ?
C17 C171 . 1.54(3) ?
C17 H17 . 1.0000 ?
C18 C182 . 1.52(2) ?
C18 C181 . 1.52(2) ?
C18 H18 . 1.0000 ?
C21 C22 . 1.39(3) ?
C21 C26 . 1.41(2) ?
C22 C23 . 1.38(3) ?
C22 C27 . 1.47(3) ?
C23 C24 . 1.37(4) ?
C23 H23 . 0.9500 ?
C24 C25 . 1.38(3) ?
C24 H24 . 0.9500 ?
C25 C26 . 1.34(3) ?
C25 H25 . 0.9500 ?
C26 C28 . 1.47(3) ?
C27 C272 . 1.51(3) ?
C27 C271 . 1.57(3) ?
C27 H27 . 1.0000 ?
C28 C282 . 1.51(3) ?
C28 C281 . 1.59(3) ?
C28 H28 . 1.0000 ?
C171 H17A . 0.9800 ?
C171 H17B . 0.9800 ?
C171 H17C . 0.9800 ?
C172 H17D . 0.9800 ?
C172 H17E . 0.9800 ?
C172 H17F . 0.9800 ?
C181 H18A . 0.9800 ?
C181 H18B . 0.9800 ?
C181 H18C . 0.9800 ?
C182 H18D . 0.9800 ?
C182 H18E . 0.9800 ?
C182 H18F . 0.9800 ?
C271 H27A . 0.9800 ?
C271 H27B . 0.9800 ?
C271 H27C . 0.9800 ?
C272 H27D . 0.9800 ?
C272 H27E . 0.9800 ?
C272 H27F . 0.9800 ?
C281 H28A . 0.9800 ?
C281 H28B . 0.9800 ?
C281 H28C . 0.9800 ?
C282 H28D . 0.9800 ?
C282 H28E . 0.9800 ?
C282 H28F . 0.9800 ?
C31 C32 . 1.36(4) ?
C31 C33 3_666 1.37(3) ?
C31 H31 . 0.9500 ?
C32 C33 . 1.42(3) ?
C32 H32 . 0.9500 ?
C33 H33 . 0.9500 ?

loop_
_geom_hbond_atom_site_label_D
_geom_hbond_atom_site_label_H
_geom_hbond_atom_site_label_A
_geom_hbond_site_symmetry_A
_geom_hbond_distance_DH
_geom_hbond_distance_HA
_geom_hbond_distance_DA
_geom_hbond_angle_DHA
C2 H2 I2 4_576 0.95 3.03 3.773(13) 136

loop_
_geom_torsion_atom_site_label_1
_geom_torsion_atom_site_label_2
_geom_torsion_atom_site_label_3
_geom_torsion_atom_site_label_4
_geom_torsion_site_symmetry_1
_geom_torsion_site_symmetry_2
_geom_torsion_site_symmetry_3
_geom_torsion_site_symmetry_4
_geom_torsion
_geom_torsion_publ_flag
C3 N2 C1 N1 . . . . 3.0(17) ?
C21 N2 C1 N1 . . . . -166.1(16) ?
C3 N2 C1 B1 . . . . -169.6(15) ?
C21 N2 C1 B1 . . . . 21(3) ?
C2 N1 C1 N2 . . . . -2.5(17) ?
C11 N1 C1 N2 . . . . 172.8(14) ?
C2 N1 C1 B1 . . . . 170.5(14) ?
C11 N1 C1 B1 . . . . -14(2) ?
I1 B1 C1 N2 . . . . -162.7(13) ?
I2 B1 C1 N2 . . . . -39(2) ?
I3 B1 C1 N2 . . . . 77.9(17) ?
I1 B1 C1 N1 . . . . 26(2) ?
I2 B1 C1 N1 . . . . 150.2(12) ?
I3 B1 C1 N1 . . . . -93.3(15) ?
C1 N1 C2 C3 . . . . 0.9(17) ?
C11 N1 C2 C3 . . . . -175.0(13) ?
N1 C2 C3 N2 . . . . 0.9(17) ?
C1 N2 C3 C2 . . . . -2.5(18) ?
C21 N2 C3 C2 . . . . 168.1(14) ?
C2 N1 C11 C12 . . . . -79.4(18) ?
C1 N1 C11 C12 . . . . 105.6(18) ?
C2 N1 C11 C16 . . . . 90.4(16) ?
C1 N1 C11 C16 . . . . -84.6(19) ?
C16 C11 C12 C13 . . . . 3(2) ?
N1 C11 C12 C13 . . . . 172.0(13) ?
C16 C11 C12 C17 . . . . -178.5(15) ?
N1 C11 C12 C17 . . . . -9(2) ?
C11 C12 C13 C14 . . . . 0(2) ?
C17 C12 C13 C14 . . . . -178.8(17) ?
C12 C13 C14 C15 . . . . -2(3) ?
C13 C14 C15 C16 . . . . 1(3) ?
C14 C15 C16 C11 . . . . 2(3) ?
C14 C15 C16 C18 . . . . 179.9(17) ?
C12 C11 C16 C15 . . . . -4(2) ?
N1 C11 C16 C15 . . . . -172.7(13) ?
C12 C11 C16 C18 . . . . 178.0(14) ?
N1 C11 C16 C18 . . . . 9(2) ?
C11 C12 C17 C172 . . . . -122.6(18) ?
C13 C12 C17 C172 . . . . 56(2) ?
C11 C12 C17 C171 . . . . 115.4(18) ?
C13 C12 C17 C171 . . . . -66(2) ?
C15 C16 C18 C182 . . . . -32(2) ?
C11 C16 C18 C182 . . . . 145.9(16) ?
C15 C16 C18 C181 . . . . 91.9(19) ?
C11 C16 C18 C181 . . . . -89.8(19) ?
C1 N2 C21 C22 . . . . -102(2) ?
C3 N2 C21 C22 . . . . 89.3(18) ?
C1 N2 C21 C26 . . . . 85(2) ?
C3 N2 C21 C26 . . . . -83.5(18) ?
C26 C21 C22 C23 . . . . -9(2) ?
N2 C21 C22 C23 . . . . 178.6(15) ?
C26 C21 C22 C27 . . . . 167.8(15) ?
N2 C21 C22 C27 . . . . -4(2) ?
C21 C22 C23 C24 . . . . 5(3) ?
C27 C22 C23 C24 . . . . -172.3(19) ?
C22 C23 C24 C25 . . . . 0(3) ?
C23 C24 C25 C26 . . . . 0(3) ?
C24 C25 C26 C21 . . . . -4(3) ?
C24 C25 C26 C28 . . . . 174.6(19) ?
C22 C21 C26 C25 . . . . 9(2) ?
N2 C21 C26 C25 . . . . -178.7(14) ?
C22 C21 C26 C28 . . . . -169.4(16) ?
N2 C21 C26 C28 . . . . 3(2) ?
C21 C22 C27 C272 . . . . -102(2) ?
C23 C22 C27 C272 . . . . 75(3) ?
C21 C22 C27 C271 . . . . 140.1(18) ?
C23 C22 C27 C271 . . . . -43(2) ?
C25 C26 C28 C282 . . . . 46(2) ?
C21 C26 C28 C282 . . . . -135.5(16) ?
C25 C26 C28 C281 . . . . -73(2) ?
C21 C26 C28 C281 . . . . 104.9(17) ?
C33 C31 C32 C33 3_666 . . . 5(5) ?
C31 C32 C33 C31 . . . 3_666 -5(5) ?

_cod_database_fobs_code 1558456
